data_4512962
loop_
_publ_author_name
'D&#x2019;Vries, Richard F.'
'Camps, Ihosvany'
'Ellena, Javier'

_publ_section_title
;
 Exploring the System Lanthanide/Succinate in the Formation of Porous
 Metal--Organic Frameworks: Experimental and Theoretical Study
;
_journal_issue 6
_journal_name_full 'Crystal Growth &amp; Design'
_journal_page_first 3015
_journal_paper_doi 10.1021/acs.cgd.5b00426
_journal_volume 15
_journal_year 2015
_chemical_formula_moiety 'C12 H12 La2 O14'
_chemical_formula_sum 'C12 H12 La2 O14'
_chemical_formula_weight 658.04
_space_group_crystal_system triclinic
_space_group_IT_number 2
_space_group_name_Hall '-P 1'
_space_group_name_H-M_alt 'P -1'
_symmetry_space_group_name_Hall '-P 1'
_symmetry_space_group_name_H-M 'P -1'
_atom_sites_solution_hydrogens mixed
_audit_creation_method SHELXL-2014/7
_cell_angle_alpha 111.681(11)
_cell_angle_beta 89.932(16)
_cell_angle_gamma 100.158(12)
_cell_formula_units_Z 2
_cell_length_a 7.979(2)
_cell_length_b 12.095(3)
_cell_length_c 12.297(4)
_cell_measurement_reflns_used 2193
_cell_measurement_temperature 293(2)
_cell_measurement_theta_max 26.37
_cell_measurement_theta_min 2.91
_cell_volume 1082.8(5)
_computing_cell_refinement 'HKL Scalepack (Otwinowski & Minor 1997)'
_computing_data_collection 'Collect (Bruker AXS BV, 1997-2004)'
_computing_data_reduction 'HKL Denzo and Scalepack (Otwinowski & Minor 1997)'
_computing_structure_refinement 'SHELXL-2014/7 (Sheldrick, 2014)'
_diffrn_ambient_temperature 293(2)
_diffrn_detector_area_resol_mean 9
_diffrn_measured_fraction_theta_full 0.999
_diffrn_measured_fraction_theta_max 0.993
_diffrn_measurement_device_type KappaCCD
_diffrn_measurement_method 'CCD rotation images, thick slices'
_diffrn_radiation_type MoK\a
_diffrn_radiation_wavelength 0.71073
_diffrn_reflns_av_R_equivalents 0.0968
_diffrn_reflns_av_unetI/netI 0.0991
_diffrn_reflns_laue_measured_fraction_full 0.999
_diffrn_reflns_laue_measured_fraction_max 0.993
_diffrn_reflns_limit_h_max 9
_diffrn_reflns_limit_h_min -9
_diffrn_reflns_limit_k_max 15
_diffrn_reflns_limit_k_min -15
_diffrn_reflns_limit_l_max 15
_diffrn_reflns_limit_l_min -14
_diffrn_reflns_number 31102
_diffrn_reflns_point_group_measured_fraction_full 0.999
_diffrn_reflns_point_group_measured_fraction_max 0.993
_diffrn_reflns_theta_full 25.242
_diffrn_reflns_theta_max 26.353
_diffrn_reflns_theta_min 3.012
_diffrn_source 'Enraf Nonius FR590'
_exptl_absorpt_coefficient_mu 3.953
_exptl_absorpt_correction_type none
_exptl_crystal_colour Colorless
_exptl_crystal_density_diffrn 2.018
_exptl_crystal_description Needles
_exptl_crystal_F_000 620
_exptl_crystal_size_max 0.080
_exptl_crystal_size_mid 0.050
_exptl_crystal_size_min 0.030
_refine_diff_density_max 2.596
_refine_diff_density_min -0.988
_refine_diff_density_rms 0.191
_refine_ls_extinction_method none
_refine_ls_goodness_of_fit_ref 0.822
_refine_ls_hydrogen_treatment constr
_refine_ls_matrix_type full
_refine_ls_number_parameters 255
_refine_ls_number_reflns 4384
_refine_ls_number_restraints 0
_refine_ls_restrained_S_all 0.822
_refine_ls_R_factor_all 0.0717
_refine_ls_R_factor_gt 0.0397
_refine_ls_shift/su_max 0.025
_refine_ls_shift/su_mean 0.001
_refine_ls_structure_factor_coef Fsqd
_refine_ls_weighting_details 'w=1/[\s^2^(Fo^2^)+(0.0572P)^2^] where P=(Fo^2^+2Fc^2^)/3'
_refine_ls_weighting_scheme calc
_refine_ls_wR_factor_gt 0.0943
_refine_ls_wR_factor_ref 0.0991
_reflns_Friedel_coverage 0.000
_reflns_number_gt 2625
_reflns_number_total 4384
_reflns_threshold_expression 'I > 2\s(I)'
_cod_data_source_file cg5b00426_si_003.cif
_cod_data_source_block shelx
_cod_depositor_comments 'Adding full bibliography for 4512902--4512966.cif.'
_cod_database_code 4512962
_shelx_shelxl_version_number 2014/7
_shelx_space_group_comment
;
The symmetry employed for this shelxl refinement is uniquely defined
by the following loop, which should always be used as a source of
symmetry information in preference to the above space-group names.
They are only intended as comments.
;

loop_
_space_group_symop_operation_xyz
'x, y, z'
'-x, -y, -z'

loop_
_atom_site_label
_atom_site_type_symbol
_atom_site_fract_x
_atom_site_fract_y
_atom_site_fract_z
_atom_site_U_iso_or_equiv
_atom_site_adp_type
_atom_site_occupancy
_atom_site_site_symmetry_order
_atom_site_calc_flag
_atom_site_refinement_flags_posn
_atom_site_refinement_flags_adp
C1 C 0.6461(9) 0.4243(7) 0.1435(6) 0.0275(17) Uani 1 1 d . .
C2 C 0.7181(9) 0.3110(7) 0.0855(7) 0.0338(19) Uani 1 1 d . .
H2A H 0.7390 0.2776 0.1437 0.041 Uiso 1 1 calc R U
H2B H 0.6344 0.2514 0.0262 0.041 Uiso 1 1 calc R U
C3 C 0.8857(9) 0.3337(7) 0.0277(6) 0.0338(19) Uani 1 1 d . .
H3A H 0.9625 0.4025 0.0839 0.041 Uiso 1 1 calc R U
H3B H 0.9394 0.2636 0.0093 0.041 Uiso 1 1 calc R U
C4 C 0.8631(9) 0.3581(6) -0.0828(7) 0.0287(17) Uani 1 1 d . .
C5 C 0.1436(9) 0.4235(7) 0.3019(6) 0.0282(18) Uani 1 1 d . .
C6 C 0.2160(9) 0.3079(6) 0.2755(6) 0.0311(18) Uani 1 1 d . .
C7 C 0.6159(9) 0.6697(7) 0.6512(6) 0.0313(18) Uani 1 1 d . .
C8 C 0.6348(9) 0.6394(7) 0.5219(7) 0.0330(19) Uani 1 1 d . .
C9 C 0.3259(9) 0.8653(7) 0.3208(7) 0.0308(18) Uani 1 1 d . .
C10 C 0.2449(10) 0.9741(6) 0.3641(7) 0.038(2) Uani 1 1 d . .
H10A H 0.2861 1.0271 0.3229 0.046 Uiso 1 1 calc R U
H10B H 0.1222 0.9492 0.3474 0.046 Uiso 1 1 calc R U
C11 C 0.2836(10) 1.0422(7) 0.4935(7) 0.041(2) Uani 1 1 d . .
H11A H 0.4041 1.0784 0.5080 0.049 Uiso 1 1 calc R U
H11B H 0.2618 0.9852 0.5327 0.049 Uiso 1 1 calc R U
C12 C 0.8191(9) 0.8590(6) 0.4529(7) 0.0283(18) Uani 1 1 d . .
ND1 La -0.00938(5) 0.64541(4) 0.35392(4) 0.02706(15) Uani 1 1 d . .
ND2 La 0.49033(5) 0.64508(4) 0.25104(4) 0.02655(15) Uani 1 1 d . .
O1 O 0.7365(6) 0.5157(4) 0.2174(4) 0.0317(12) Uani 1 1 d . .
O2 O 0.4924(6) 0.4246(5) 0.1191(4) 0.0366(13) Uani 1 1 d . .
O3 O 0.2334(6) 0.5154(5) 0.2938(4) 0.0328(12) Uani 1 1 d . .
O4 O -0.0081(6) 0.4260(5) 0.3272(4) 0.0350(13) Uani 1 1 d . .
O6 O 0.2722(6) 0.7796(4) 0.3567(4) 0.0318(12) Uani 1 1 d . .
O7 O 0.4458(7) 0.8578(5) 0.2569(5) 0.0432(14) Uani 1 1 d . .
O8 O 0.7318(6) 0.3935(5) -0.0968(4) 0.0343(13) Uani 1 1 d . .
O9 O 0.9852(5) 0.3457(4) -0.1500(4) 0.0264(12) Uani 1 1 d . .
O11 O 0.7693(6) 0.7804(4) 0.3501(4) 0.0317(12) Uani 1 1 d . .
O12 O 0.6758(6) 0.6776(5) 0.0957(4) 0.0379(13) Uani 1 1 d . .
H12C H 0.6240 0.6305 0.0114 0.057 Uiso 1 1 d R U
H12D H 0.7950 0.6517 0.0904 0.057 Uiso 1 1 d R U
O13 O 0.1780(6) 0.6776(5) 0.5343(4) 0.0368(13) Uani 1 1 d . .
H13A H 0.2844 0.6485 0.5177 0.055 Uiso 1 1 d R U
H13B H 0.1229 0.6376 0.5822 0.055 Uiso 1 1 d R U
O14 O 0.9464(6) 0.8535(4) 0.5062(4) 0.0413(14) Uani 1 1 d . .
O15 O 0.5130(6) 0.6509(4) 0.4623(4) 0.0307(13) Uani 1 1 d . .
O16 O 0.7683(6) 0.6028(5) 0.4798(4) 0.0381(13) Uani 1 1 d . .

loop_
_atom_site_aniso_label
_atom_site_aniso_U_11
_atom_site_aniso_U_22
_atom_site_aniso_U_33
_atom_site_aniso_U_23
_atom_site_aniso_U_13
_atom_site_aniso_U_12
C1 0.032(4) 0.034(5) 0.026(4) 0.020(4) 0.009(3) 0.014(4)
C2 0.038(5) 0.037(5) 0.031(5) 0.015(4) 0.010(4) 0.016(4)
C3 0.035(5) 0.040(5) 0.030(5) 0.012(4) 0.004(4) 0.017(4)
C4 0.023(4) 0.025(4) 0.035(5) 0.009(4) -0.002(3) 0.003(3)
C5 0.021(4) 0.032(5) 0.032(5) 0.014(4) -0.002(3) 0.001(3)
C6 0.037(4) 0.023(4) 0.034(5) 0.008(4) -0.004(3) 0.013(3)
C7 0.030(4) 0.047(5) 0.022(4) 0.014(4) 0.006(3) 0.019(4)
C8 0.024(4) 0.034(5) 0.042(5) 0.015(4) 0.009(4) 0.009(3)
C9 0.030(4) 0.034(5) 0.033(5) 0.015(4) 0.006(4) 0.013(4)
C10 0.038(5) 0.028(4) 0.053(6) 0.017(4) 0.012(4) 0.014(4)
C11 0.036(5) 0.038(5) 0.045(5) 0.007(4) -0.003(4) 0.015(4)
C12 0.020(4) 0.023(4) 0.034(5) 0.001(4) 0.001(3) 0.004(3)
ND1 0.0223(3) 0.0330(3) 0.0263(3) 0.0097(2) 0.0032(2) 0.0095(2)
ND2 0.0220(3) 0.0310(3) 0.0269(3) 0.0097(2) 0.0021(2) 0.0083(2)
O1 0.026(3) 0.027(3) 0.032(3) -0.001(3) -0.005(2) 0.005(2)
O2 0.025(3) 0.041(3) 0.036(3) 0.004(3) 0.000(2) 0.010(2)
O3 0.030(3) 0.031(3) 0.040(3) 0.015(3) 0.014(2) 0.011(2)
O4 0.027(3) 0.042(3) 0.043(4) 0.024(3) 0.004(2) 0.009(2)
O6 0.032(3) 0.028(3) 0.033(3) 0.008(3) 0.006(2) 0.007(2)
O7 0.049(3) 0.037(3) 0.056(4) 0.025(3) 0.025(3) 0.021(3)
O8 0.026(3) 0.046(3) 0.035(3) 0.019(3) 0.000(2) 0.011(3)
O9 0.016(2) 0.041(3) 0.029(3) 0.017(3) 0.011(2) 0.013(2)
O11 0.026(3) 0.028(3) 0.038(3) 0.007(3) -0.001(2) 0.009(2)
O12 0.032(3) 0.048(3) 0.033(3) 0.013(3) 0.005(2) 0.010(3)
O13 0.026(3) 0.050(3) 0.040(3) 0.023(3) 0.005(2) 0.008(3)
O14 0.033(3) 0.041(3) 0.039(3) -0.002(3) -0.007(3) 0.017(3)
O15 0.015(3) 0.036(3) 0.042(3) 0.013(3) -0.004(2) 0.012(2)
O16 0.032(3) 0.053(4) 0.035(3) 0.020(3) 0.009(3) 0.016(3)

loop_
_atom_type_symbol
_atom_type_description
_atom_type_scat_dispersion_real
_atom_type_scat_dispersion_imag
_atom_type_scat_source
C C 0.0033 0.0016 'International Tables Vol C Tables 4.2.6.8 and 6.1.1.4'
H H 0.0000 0.0000 'International Tables Vol C Tables 4.2.6.8 and 6.1.1.4'
La La -0.2871 2.4523 'International Tables Vol C Tables 4.2.6.8 and 6.1.1.4'
O O 0.0106 0.0060 'International Tables Vol C Tables 4.2.6.8 and 6.1.1.4'

loop_
_geom_angle_atom_site_label_1
_geom_angle_atom_site_label_2
_geom_angle_atom_site_label_3
_geom_angle
_geom_angle_site_symmetry_1
_geom_angle_site_symmetry_3
O1 C1 O2 120.4(6) . .
O1 C1 C2 119.9(6) . .
O2 C1 C2 119.7(7) . .
O1 C1 ND2 62.4(4) . .
O2 C1 ND2 58.0(4) . .
C2 C1 ND2 177.6(5) . .
C3 C2 C1 112.9(6) . .
C3 C2 H2A 109.0 . .
C1 C2 H2A 109.0 . .
C3 C2 H2B 109.0 . .
C1 C2 H2B 109.0 . .
H2A C2 H2B 107.8 . .
C4 C3 C2 114.3(6) . .
C4 C3 H3A 108.7 . .
C2 C3 H3A 108.7 . .
C4 C3 H3B 108.7 . .
C2 C3 H3B 108.7 . .
H3A C3 H3B 107.6 . .
O9 C4 O8 126.0(7) . .
O9 C4 C3 116.7(6) . .
O8 C4 C3 117.2(7) . .
O3 C5 O4 119.0(6) . .
O3 C5 C6 120.3(6) . .
O4 C5 C6 120.7(7) . .
O3 C5 ND1 61.6(4) . .
O4 C5 ND1 57.4(4) . .
C6 C5 ND1 178.1(5) . .
C7 C6 C5 112.5(6) 2_666 .
C8 C7 C6 114.7(6) . 2_666
O16 C8 O15 124.6(7) . .
O16 C8 C7 118.0(6) . .
O15 C8 C7 117.4(6) . .
O7 C9 O6 119.7(6) . .
O7 C9 C10 122.6(7) . .
O6 C9 C10 117.6(7) . .
O7 C9 ND2 60.4(4) . .
O6 C9 ND2 59.3(3) . .
C10 C9 ND2 175.8(6) . .
C11 C10 C9 111.4(6) . .
C11 C10 H10A 109.3 . .
C9 C10 H10A 109.3 . .
C11 C10 H10B 109.3 . .
C9 C10 H10B 109.3 . .
H10A C10 H10B 108.0 . .
C10 C11 C12 114.1(6) . 2_676
C10 C11 H11A 108.7 . .
C12 C11 H11A 108.7 2_676 .
C10 C11 H11B 108.7 . .
C12 C11 H11B 108.7 2_676 .
H11A C11 H11B 107.6 . .
O14 C12 O11 120.6(6) . .
O14 C12 C11 121.5(7) . 2_676
O11 C12 C11 117.9(6) . 2_676
O14 C12 ND1 60.1(4) . 1_655
O11 C12 ND1 60.9(3) . 1_655
C11 C12 ND1 173.5(5) 2_676 1_655
O13 ND1 O16 80.48(16) . 1_455
O13 ND1 O6 70.34(16) . .
O16 ND1 O6 143.21(17) 1_455 .
O13 ND1 O1 145.82(17) . 1_455
O16 ND1 O1 73.99(17) 1_455 1_455
O6 ND1 O1 141.09(17) . 1_455
O13 ND1 O4 79.60(16) . .
O16 ND1 O4 76.50(16) 1_455 .
O6 ND1 O4 117.96(15) . .
O1 ND1 O4 72.69(15) 1_455 .
O13 ND1 O9 140.35(15) . 2_665
O16 ND1 O9 139.17(15) 1_455 2_665
O6 ND1 O9 72.67(15) . 2_665
O1 ND1 O9 68.46(16) 1_455 2_665
O4 ND1 O9 106.15(16) . 2_665
O13 ND1 O14 75.70(15) . 1_455
O16 ND1 O14 72.84(17) 1_455 1_455
O6 ND1 O14 78.50(16) . 1_455
O1 ND1 O14 116.54(15) 1_455 1_455
O4 ND1 O14 143.17(17) . 1_455
O9 ND1 O14 110.33(16) 2_665 1_455
O13 ND1 O11 124.28(16) . 1_455
O16 ND1 O11 75.43(16) 1_455 1_455
O6 ND1 O11 102.73(15) . 1_455
O1 ND1 O11 70.65(15) 1_455 1_455
O4 ND1 O11 138.55(15) . 1_455
O9 ND1 O11 77.50(15) 2_665 1_455
O14 ND1 O11 49.43(15) 1_455 1_455
O13 ND1 O3 69.78(16) . .
O16 ND1 O3 120.67(16) 1_455 .
O6 ND1 O3 69.77(15) . .
O1 ND1 O3 104.39(15) 1_455 .
O4 ND1 O3 48.95(15) . .
O9 ND1 O3 84.54(14) 2_665 .
O14 ND1 O3 139.06(16) 1_455 .
O11 ND1 O3 161.96(16) 1_455 .
O13 ND1 C12 99.23(18) . 1_455
O16 ND1 C12 70.89(19) 1_455 1_455
O6 ND1 C12 91.76(17) . 1_455
O1 ND1 C12 93.56(17) 1_455 1_455
O4 ND1 C12 147.05(18) . 1_455
O9 ND1 C12 95.65(18) 2_665 1_455
O14 ND1 C12 24.25(16) 1_455 1_455
O11 ND1 C12 25.28(17) 1_455 1_455
O3 ND1 C12 160.66(18) . 1_455
O13 ND1 C5 72.63(17) . .
O16 ND1 C5 98.44(19) 1_455 .
O6 ND1 C5 93.83(17) . .
O1 ND1 C5 88.86(17) 1_455 .
O4 ND1 C5 24.43(17) . .
O9 ND1 C5 96.32(17) 2_665 .
O14 ND1 C5 148.15(18) 1_455 .
O11 ND1 C5 159.49(17) 1_455 .
O3 ND1 C5 24.54(17) . .
C12 ND1 C5 167.8(2) 1_455 .
O13 ND1 ND2 73.20(12) . .
O16 ND1 ND2 149.71(11) 1_455 .
O6 ND1 ND2 36.05(10) . .
O1 ND1 ND2 122.12(11) 1_455 .
O4 ND1 ND2 84.14(11) . .
O9 ND1 ND2 68.58(10) 2_665 .
O14 ND1 ND2 113.62(12) 1_455 .
O11 ND1 ND2 132.31(11) 1_455 .
O3 ND1 ND2 35.22(11) . .
C12 ND1 ND2 127.45(14) 1_455 .
C5 ND1 ND2 59.75(14) . .
O8 ND2 O12 80.61(16) 2_665 .
O8 ND2 O11 143.50(16) 2_665 .
O12 ND2 O11 71.61(16) . .
O8 ND2 O3 74.08(17) 2_665 .
O12 ND2 O3 145.95(17) . .
O11 ND2 O3 140.02(17) . .
O8 ND2 O2 77.93(16) 2_665 .
O12 ND2 O2 80.00(16) . .
O11 ND2 O2 118.51(15) . .
O3 ND2 O2 72.80(16) . .
O8 ND2 O15 138.70(16) 2_665 .
O12 ND2 O15 140.69(15) . .
O11 ND2 O15 72.02(16) . .
O3 ND2 O15 67.99(16) . .
O2 ND2 O15 105.02(16) . .
O8 ND2 O7 73.06(17) 2_665 .
O12 ND2 O7 76.85(16) . .
O11 ND2 O7 77.84(16) . .
O3 ND2 O7 115.74(16) . .
O2 ND2 O7 145.28(17) . .
O15 ND2 O7 109.31(16) . .
O8 ND2 O6 75.60(16) 2_665 .
O12 ND2 O6 124.91(16) . .
O11 ND2 O6 101.22(15) . .
O3 ND2 O6 70.19(15) . .
O2 ND2 O6 139.01(16) . .
O15 ND2 O6 76.71(15) . .
O7 ND2 O6 48.93(16) . .
O8 ND2 O1 122.06(16) 2_665 .
O12 ND2 O1 69.88(16) . .
O11 ND2 O1 69.88(14) . .
O3 ND2 O1 105.01(15) . .
O2 ND2 O1 49.18(14) . .
O15 ND2 O1 84.02(14) . .
O7 ND2 O1 139.23(16) . .
O6 ND2 O1 160.56(16) . .
O8 ND2 C1 100.02(18) 2_665 .
O12 ND2 C1 72.82(17) . .
O11 ND2 C1 94.00(18) . .
O3 ND2 C1 89.39(18) . .
O2 ND2 C1 24.71(17) . .
O15 ND2 C1 95.41(17) . .
O7 ND2 C1 149.63(18) . .
O6 ND2 C1 159.56(18) . .
O1 ND2 C1 24.48(17) . .
O8 ND2 C9 72.74(18) 2_665 .
O12 ND2 C9 100.44(19) . .
O11 ND2 C9 89.24(18) . .
O3 ND2 C9 93.47(18) . .
O2 ND2 C9 150.11(18) . .
O15 ND2 C9 93.49(18) . .
O7 ND2 C9 23.97(18) . .
O6 ND2 C9 24.96(17) . .
O1 ND2 C9 158.74(18) . .
C1 ND2 C9 171.1(2) . .
O8 ND2 ND1 63.58(12) 2_665 .
O12 ND2 ND1 141.25(11) . .
O11 ND2 ND1 131.17(11) . .
O3 ND2 ND1 37.00(10) . .
O2 ND2 ND1 104.87(11) . .
O15 ND2 ND1 76.23(10) . .
O7 ND2 ND1 78.88(12) . .
O6 ND2 ND1 34.70(11) . .
O1 ND2 ND1 141.64(11) . .
C1 ND2 ND1 125.39(15) . .
C9 ND2 ND1 56.57(15) . .
C1 O1 ND1 158.9(4) . 1_655
C1 O1 ND2 93.1(4) . .
ND1 O1 ND2 107.96(17) 1_655 .
C1 O2 ND2 97.3(4) . .
C5 O3 ND2 158.3(5) . .
C5 O3 ND1 93.9(4) . .
ND2 O3 ND1 107.79(18) . .
C5 O4 ND1 98.1(4) . .
C9 O6 ND1 136.7(4) . .
C9 O6 ND2 95.7(4) . .
ND1 O6 ND2 109.25(17) . .
C9 O7 ND2 95.7(5) . .
C4 O8 ND2 139.5(5) . 2_665
C4 O9 ND1 130.9(4) . 2_665
C12 O11 ND2 135.5(4) . .
C12 O11 ND1 93.8(4) . 1_655
ND2 O11 ND1 109.04(17) . 1_655
ND2 O12 H12C 114.5 . .
ND2 O12 H12D 117.3 . .
H12C O12 H12D 101.2 . .
ND1 O13 H13A 114.8 . .
ND1 O13 H13B 112.5 . .
H13A O13 H13B 104.8 . .
C12 O14 ND1 95.6(4) . 1_655
C8 O15 ND2 131.5(5) . .
C8 O16 ND1 139.0(5) . 1_655

loop_
_geom_bond_atom_site_label_1
_geom_bond_atom_site_label_2
_geom_bond_distance
_geom_bond_site_symmetry_2
C1 O1 1.244(9) .
C1 O2 1.263(8) .
C1 C2 1.508(9) .
C1 ND2 2.997(7) .
C2 C3 1.543(10) .
C2 H2A 0.9700 .
C2 H2B 0.9700 .
C3 C4 1.511(10) .
C3 H3A 0.9700 .
C3 H3B 0.9700 .
C4 O9 1.269(8) .
C4 O8 1.235(8) .
C5 O3 1.248(8) .
C5 O4 1.253(8) .
C5 C6 1.531(9) .
C5 ND1 2.998(7) .
C6 C7 1.543(9) 2_666
C7 C8 1.508(10) .
C7 C6 1.543(9) 2_666
C8 O16 1.262(8) .
C8 O15 1.275(8) .
C9 O7 1.231(9) .
C9 O6 1.279(8) .
C9 C10 1.489(9) .
C9 ND2 3.016(7) .
C10 C11 1.500(11) .
C10 H10A 0.9700 .
C10 H10B 0.9700 .
C11 C12 1.515(9) 2_676
C11 H11A 0.9700 .
C11 H11B 0.9700 .
C12 O14 1.235(8) .
C12 O11 1.280(8) .
C12 C11 1.515(9) 2_676
C12 ND1 2.992(7) 1_655
ND1 O13 2.544(5) .
ND1 O16 2.464(5) 1_455
ND1 O6 2.521(5) .
ND1 O1 2.516(5) 1_455
ND1 O4 2.553(5) .
ND1 O9 2.555(5) 2_665
ND1 O14 2.607(5) 1_455
ND1 O11 2.619(4) 1_455
ND1 O3 2.643(4) .
ND1 C12 2.992(7) 1_455
ND1 ND2 4.1819(12) .
ND2 O8 2.453(5) 2_665
ND2 O12 2.517(5) .
ND2 O11 2.523(5) .
ND2 O3 2.533(5) .
ND2 O2 2.562(5) .
ND2 O15 2.579(5) .
ND2 O7 2.634(5) .
ND2 O6 2.607(5) .
ND2 O1 2.661(4) .
O1 ND1 2.516(5) 1_655
O8 ND2 2.453(5) 2_665
O9 ND1 2.555(5) 2_665
O11 ND1 2.619(4) 1_655
O12 H12C 1.0253 .
O12 H12D 1.0471 .
O13 H13A 0.9682 .
O13 H13B 0.9534 .
O14 ND1 2.607(5) 1_655
O16 ND1 2.464(5) 1_655
